data_1505281
loop_
_publ_author_name
'S\"unnemann, Hans Wolf'
'Hofmeister, Anja'
'Magull, J\"org'
'Banwell, Martin G.'
'de Meijere, Armin'

_publ_section_title
;
 Stille/Diels-Alder reaction sequences: diversity-oriented access to novel
 steroids.
;
_journal_issue 3
_journal_name_full 'Organic letters'
_journal_page_first 517
_journal_page_last 520
_journal_paper_doi 10.1021/ol062878m
_journal_volume 9
_journal_year 2007
_chemical_formula_sum 'C26 H36 N2 O3'
_chemical_formula_weight 424.57
_chemical_name_systematic
; 
 ? 
;
_space_group_IT_number 19
_symmetry_space_group_name_Hall 'P 2ac 2ab'
_symmetry_space_group_name_H-M 'P 21 21 21'
_atom_sites_solution_hydrogens geom
_atom_sites_solution_primary direct
_atom_sites_solution_secondary difmap
_audit_creation_method SHELXL-97
_cell_angle_alpha 90.00
_cell_angle_beta 90.00
_cell_angle_gamma 90.00
_cell_formula_units_Z 4
_cell_length_a 8.6266(17)
_cell_length_b 14.638(3)
_cell_length_c 19.114(4)
_cell_measurement_temperature 133(2)
_cell_volume 2413.6(9)
_computing_structure_refinement 'SHELXL-97 (Sheldrick, 1997)'
_computing_structure_solution 'SHELXS-97 (Sheldrick, 1990)'
_diffrn_ambient_temperature 133(2)
_diffrn_measured_fraction_theta_full 0.990
_diffrn_measured_fraction_theta_max 0.990
_diffrn_radiation_monochromator graphite
_diffrn_radiation_source 'fine-focus sealed tube'
_diffrn_radiation_type MoK\a
_diffrn_radiation_wavelength 0.71073
_diffrn_reflns_av_R_equivalents 0.0618
_diffrn_reflns_av_sigmaI/netI 0.0278
_diffrn_reflns_limit_h_max 10
_diffrn_reflns_limit_h_min -10
_diffrn_reflns_limit_k_max 17
_diffrn_reflns_limit_k_min -17
_diffrn_reflns_limit_l_max 22
_diffrn_reflns_limit_l_min -22
_diffrn_reflns_number 34977
_diffrn_reflns_theta_full 24.85
_diffrn_reflns_theta_max 24.85
_diffrn_reflns_theta_min 1.75
_exptl_absorpt_coefficient_mu 0.076
_exptl_crystal_density_diffrn 1.168
_exptl_crystal_density_method 'not measured'
_exptl_crystal_F_000 920
_refine_diff_density_max 0.125
_refine_diff_density_min -0.144
_refine_diff_density_rms 0.029
_refine_ls_abs_structure_details 'Flack H D (1983), Acta Cryst. A39, 876-881'
_refine_ls_abs_structure_Flack 0.3(10)
_refine_ls_extinction_method none
_refine_ls_goodness_of_fit_ref 1.058
_refine_ls_hydrogen_treatment mixed
_refine_ls_matrix_type full
_refine_ls_number_parameters 292
_refine_ls_number_reflns 4138
_refine_ls_number_restraints 0
_refine_ls_restrained_S_all 1.058
_refine_ls_R_factor_all 0.0413
_refine_ls_R_factor_gt 0.0341
_refine_ls_shift/su_max 0.001
_refine_ls_shift/su_mean 0.000
_refine_ls_structure_factor_coef Fsqd
_refine_ls_weighting_details 'calc w=1/[\s^2^(Fo^2^)+(0.0331P)^2^+0.2740P] where P=(Fo^2^+2Fc^2^)/3'
_refine_ls_weighting_scheme calc
_refine_ls_wR_factor_gt 0.0715
_refine_ls_wR_factor_ref 0.0738
_reflns_number_gt 3645
_reflns_number_total 4138
_reflns_threshold_expression >2sigma(I)
_cod_data_source_file ol062878msi20061127_063916.cif
_cod_data_source_block ha506
_cod_original_cell_volume 2413.7(8)
_cod_database_code 1505281

loop_
_symmetry_equiv_pos_as_xyz
'x, y, z'
'-x+1/2, -y, z+1/2'
'-x, y+1/2, -z+1/2'
'x+1/2, -y+1/2, -z'

loop_
_atom_site_label
_atom_site_type_symbol
_atom_site_fract_x
_atom_site_fract_y
_atom_site_fract_z
_atom_site_U_iso_or_equiv
_atom_site_adp_type
_atom_site_occupancy
_atom_site_symmetry_multiplicity
_atom_site_calc_flag
_atom_site_refinement_flags
O2 O 0.04147(14) 0.50679(8) 0.08140(6) 0.0373(3) Uani 1 1 d .
O3 O -0.30106(13) 0.24972(8) -0.39268(6) 0.0343(3) Uani 1 1 d .
O1 O -0.11462(14) 0.39964(9) 0.12845(6) 0.0425(3) Uani 1 1 d .
C1 C -0.1345(2) 0.49548(11) -0.05408(9) 0.0343(4) Uani 1 1 d .
H1A H -0.2261 0.5115 -0.0828 0.041 Uiso 1 1 calc R
H1B H -0.0689 0.5507 -0.0499 0.041 Uiso 1 1 calc R
C2 C -0.1885(2) 0.46604(12) 0.01899(9) 0.0359(4) Uani 1 1 d .
H2A H -0.2383 0.5186 0.0426 0.043 Uiso 1 1 calc R
H2B H -0.2669 0.4170 0.0143 0.043 Uiso 1 1 calc R
C3 C -0.05581(19) 0.43197(11) 0.06339(9) 0.0335(4) Uani 1 1 d .
C4 C 0.03682(19) 0.35721(12) 0.02632(9) 0.0330(4) Uani 1 1 d .
H4A H -0.0289 0.3023 0.0203 0.040 Uiso 1 1 calc R
H4B H 0.1274 0.3401 0.0553 0.040 Uiso 1 1 calc R
C5 C 0.09224(18) 0.39083(11) -0.04550(9) 0.0313(4) Uani 1 1 d .
H5A H 0.1555 0.4469 -0.0366 0.038 Uiso 1 1 calc R
C6 C 0.20066(18) 0.32227(12) -0.08212(9) 0.0369(4) Uani 1 1 d .
H6A H 0.2564 0.2858 -0.0457 0.044 Uiso 1 1 calc R
C7 C 0.11148(18) 0.25611(12) -0.13091(9) 0.0332(4) Uani 1 1 d .
H7A H 0.1891 0.2168 -0.1555 0.040 Uiso 1 1 calc R
C8 C 0.02203(18) 0.31061(11) -0.18659(8) 0.0305(4) Uani 1 1 d .
H8A H 0.1003 0.3394 -0.2183 0.037 Uiso 1 1 calc R
C9 C -0.07515(18) 0.38790(11) -0.15457(9) 0.0307(4) Uani 1 1 d .
C10 C -0.04356(18) 0.42075(11) -0.09043(9) 0.0293(4) Uani 1 1 d .
C11 C -0.1986(2) 0.42953(12) -0.20183(10) 0.0372(4) Uani 1 1 d .
C12 C -0.28040(19) 0.36411(11) -0.25232(9) 0.0349(4) Uani 1 1 d .
H12A H -0.3574 0.3274 -0.2261 0.042 Uiso 1 1 calc R
H12B H -0.3367 0.4000 -0.2881 0.042 Uiso 1 1 calc R
C13 C -0.16680(18) 0.30043(11) -0.28830(8) 0.0299(4) Uani 1 1 d .
C14 C -0.07903(17) 0.24840(11) -0.23131(8) 0.0301(4) Uani 1 1 d .
H14A H -0.1586 0.2210 -0.1996 0.036 Uiso 1 1 calc R
C15 C 0.0000(2) 0.16887(12) -0.27004(9) 0.0415(4) Uani 1 1 d .
H15A H 0.0118 0.1152 -0.2390 0.050 Uiso 1 1 calc R
H15B H 0.1034 0.1872 -0.2876 0.050 Uiso 1 1 calc R
C16 C -0.1118(2) 0.14756(13) -0.33148(10) 0.0437(4) Uani 1 1 d .
H16A H -0.0567 0.1518 -0.3768 0.052 Uiso 1 1 calc R
H16B H -0.1555 0.0854 -0.3267 0.052 Uiso 1 1 calc R
C17 C -0.24170(19) 0.22035(11) -0.32709(9) 0.0317(4) Uani 1 1 d .
H17A H -0.3288 0.1957 -0.2982 0.038 Uiso 1 1 calc R
C19 C 0.00820(19) 0.19617(12) -0.09021(9) 0.0320(4) Uani 1 1 d .
C18 C -0.0586(2) 0.35328(13) -0.33800(9) 0.0417(4) Uani 1 1 d .
H18A H -0.0112 0.4044 -0.3128 0.063 Uiso 1 1 calc R
H18B H -0.1185 0.3767 -0.3777 0.063 Uiso 1 1 calc R
H18C H 0.0228 0.3123 -0.3552 0.063 Uiso 1 1 calc R
C20 C 0.3157(2) 0.37047(14) -0.12564(11) 0.0499(5) Uani 1 1 d .
C21 C -0.4389(2) 0.20658(12) -0.42086(9) 0.0369(4) Uani 1 1 d .
C22 C -0.4050(3) 0.10824(14) -0.44099(16) 0.0787(8) Uani 1 1 d .
H22A H -0.3122 0.1061 -0.4705 0.118 Uiso 1 1 calc R
H22B H -0.4934 0.0832 -0.4668 0.118 Uiso 1 1 calc R
H22C H -0.3876 0.0720 -0.3986 0.118 Uiso 1 1 calc R
C23 C -0.5752(2) 0.2132(2) -0.37101(12) 0.0685(7) Uani 1 1 d .
H23A H -0.5855 0.2763 -0.3544 0.103 Uiso 1 1 calc R
H23B H -0.5580 0.1726 -0.3310 0.103 Uiso 1 1 calc R
H23C H -0.6703 0.1951 -0.3954 0.103 Uiso 1 1 calc R
C24 C -0.4738(2) 0.26289(15) -0.48540(9) 0.0478(5) Uani 1 1 d .
H24A H -0.4916 0.3266 -0.4718 0.072 Uiso 1 1 calc R
H24B H -0.5667 0.2388 -0.5084 0.072 Uiso 1 1 calc R
H24C H -0.3858 0.2597 -0.5177 0.072 Uiso 1 1 calc R
C25 C 0.0036(2) 0.41474(14) 0.17941(10) 0.0495(5) Uani 1 1 d .
H25A H 0.0589 0.3572 0.1901 0.059 Uiso 1 1 calc R
H25B H -0.0414 0.4391 0.2232 0.059 Uiso 1 1 calc R
C26 C 0.1128(2) 0.48389(14) 0.14649(10) 0.0463(5) Uani 1 1 d .
H26A H 0.1235 0.5386 0.1766 0.056 Uiso 1 1 calc R
H26B H 0.2167 0.4569 0.1389 0.056 Uiso 1 1 calc R
N1 N -0.07037(17) 0.14699(10) -0.05923(8) 0.0403(3) Uani 1 1 d .
N2 N 0.4008(2) 0.40949(15) -0.16091(11) 0.0713(6) Uani 1 1 d .
H11A H -0.281(2) 0.4598(13) -0.1714(11) 0.049(5) Uiso 1 1 d .
H11B H -0.143(2) 0.4767(13) -0.2290(10) 0.042(5) Uiso 1 1 d .

loop_
_atom_site_aniso_label
_atom_site_aniso_U_11
_atom_site_aniso_U_22
_atom_site_aniso_U_33
_atom_site_aniso_U_23
_atom_site_aniso_U_13
_atom_site_aniso_U_12
O2 0.0427(6) 0.0353(6) 0.0338(6) -0.0030(5) -0.0021(5) -0.0044(5)
O3 0.0407(6) 0.0377(6) 0.0244(6) 0.0022(5) -0.0027(5) -0.0045(6)
O1 0.0451(7) 0.0516(7) 0.0308(7) 0.0072(6) 0.0069(6) -0.0025(6)
C1 0.0410(9) 0.0310(9) 0.0310(9) -0.0005(7) 0.0009(8) 0.0056(7)
C2 0.0330(9) 0.0407(10) 0.0341(10) -0.0007(8) 0.0039(8) 0.0029(8)
C3 0.0337(8) 0.0357(9) 0.0312(10) 0.0022(7) 0.0054(7) -0.0042(7)
C4 0.0323(8) 0.0330(8) 0.0339(9) -0.0002(7) -0.0009(7) -0.0014(7)
C5 0.0289(8) 0.0322(8) 0.0327(9) -0.0047(7) 0.0025(7) -0.0016(7)
C6 0.0258(8) 0.0430(10) 0.0418(10) -0.0081(8) -0.0010(8) 0.0033(7)
C7 0.0263(8) 0.0380(9) 0.0354(9) -0.0079(8) -0.0013(7) 0.0071(7)
C8 0.0295(8) 0.0317(8) 0.0304(9) -0.0016(7) 0.0034(7) 0.0025(7)
C9 0.0298(8) 0.0292(8) 0.0331(9) 0.0011(7) 0.0028(7) -0.0007(7)
C10 0.0281(8) 0.0268(8) 0.0329(10) 0.0003(7) 0.0045(7) -0.0006(7)
C11 0.0428(10) 0.0322(9) 0.0366(10) -0.0049(8) -0.0033(9) 0.0069(8)
C12 0.0377(9) 0.0336(9) 0.0333(9) -0.0024(7) -0.0042(8) 0.0092(7)
C13 0.0326(8) 0.0313(9) 0.0259(9) 0.0001(7) 0.0028(7) 0.0012(7)
C14 0.0305(8) 0.0314(8) 0.0285(9) -0.0025(7) 0.0032(7) 0.0047(7)
C15 0.0459(10) 0.0407(10) 0.0380(10) -0.0083(8) -0.0011(8) 0.0134(8)
C16 0.0540(11) 0.0402(10) 0.0369(10) -0.0084(8) -0.0046(9) 0.0107(9)
C17 0.0390(9) 0.0329(9) 0.0234(8) 0.0014(7) 0.0012(7) 0.0024(7)
C19 0.0297(8) 0.0327(9) 0.0337(9) -0.0039(7) -0.0075(7) 0.0085(7)
C18 0.0445(10) 0.0462(10) 0.0343(10) 0.0046(8) 0.0020(8) -0.0047(9)
C20 0.0295(9) 0.0588(13) 0.0616(13) -0.0252(11) 0.0072(10) -0.0032(9)
C21 0.0391(9) 0.0374(9) 0.0342(9) 0.0005(7) -0.0040(8) -0.0037(8)
C22 0.0844(17) 0.0388(11) 0.113(2) -0.0146(13) -0.0452(17) 0.0032(12)
C23 0.0420(11) 0.121(2) 0.0424(12) 0.0165(13) -0.0024(9) -0.0085(13)
C24 0.0528(11) 0.0587(12) 0.0317(10) 0.0058(9) -0.0078(9) -0.0123(10)
C25 0.0637(13) 0.0501(11) 0.0349(11) 0.0025(8) -0.0056(9) 0.0108(10)
C26 0.0477(10) 0.0548(12) 0.0366(11) -0.0080(9) -0.0071(9) 0.0073(9)
N1 0.0417(8) 0.0378(8) 0.0415(9) -0.0011(7) -0.0053(7) 0.0040(7)
N2 0.0487(10) 0.0802(13) 0.0850(15) -0.0359(12) 0.0352(11) -0.0216(10)

loop_
_atom_type_symbol
_atom_type_description
_atom_type_scat_dispersion_real
_atom_type_scat_dispersion_imag
_atom_type_scat_source
C C 0.0033 0.0016 'International Tables Vol C Tables 4.2.6.8 and 6.1.1.4'
H H 0.0000 0.0000 'International Tables Vol C Tables 4.2.6.8 and 6.1.1.4'
N N 0.0061 0.0033 'International Tables Vol C Tables 4.2.6.8 and 6.1.1.4'
O O 0.0106 0.0060 'International Tables Vol C Tables 4.2.6.8 and 6.1.1.4'

loop_
_geom_angle_atom_site_label_1
_geom_angle_atom_site_label_2
_geom_angle_atom_site_label_3
_geom_angle
C3 O2 C26 106.53(13)
C17 O3 C21 119.44(13)
C3 O1 C25 106.86(13)
C10 C1 C2 111.83(13)
C3 C2 C1 112.01(14)
O2 C3 O1 104.77(13)
O2 C3 C2 109.21(14)
O1 C3 C2 109.31(13)
O2 C3 C4 110.79(13)
O1 C3 C4 110.67(13)
C2 C3 C4 111.84(14)
C3 C4 C5 110.36(13)
C10 C5 C4 111.00(13)
C10 C5 C6 113.57(14)
C4 C5 C6 112.75(14)
C20 C6 C5 110.69(14)
C20 C6 C7 107.08(15)
C5 C6 C7 112.29(13)
C19 C7 C8 111.78(13)
C19 C7 C6 110.79(14)
C8 C7 C6 109.97(14)
C14 C8 C9 110.60(13)
C14 C8 C7 111.43(13)
C9 C8 C7 112.36(13)
C10 C9 C11 122.62(15)
C10 C9 C8 121.08(15)
C11 C9 C8 116.10(14)
C9 C10 C1 124.85(15)
C9 C10 C5 124.70(14)
C1 C10 C5 110.41(13)
C9 C11 C12 116.46(14)
C13 C12 C11 111.85(14)
C12 C13 C14 107.62(13)
C12 C13 C17 114.68(14)
C14 C13 C17 99.94(13)
C12 C13 C18 111.25(14)
C14 C13 C18 112.91(14)
C17 C13 C18 110.00(14)
C8 C14 C13 112.66(14)
C8 C14 C15 117.95(14)
C13 C14 C15 104.67(13)
C14 C15 C16 103.94(14)
C17 C16 C15 105.70(14)
O3 C17 C13 110.36(13)
O3 C17 C16 114.91(14)
C13 C17 C16 104.34(13)
N1 C19 C7 177.91(18)
N2 C20 C6 177.4(2)
O3 C21 C24 103.23(14)
O3 C21 C23 112.00(15)
C24 C21 C23 108.81(16)
O3 C21 C22 110.46(15)
C24 C21 C22 110.36(18)
C23 C21 C22 111.6(2)
O1 C25 C26 105.28(15)
O2 C26 C25 104.47(15)

loop_
_geom_bond_atom_site_label_1
_geom_bond_atom_site_label_2
_geom_bond_distance
O2 C3 1.422(2)
O2 C26 1.428(2)
O3 C17 1.4209(19)
O3 C21 1.450(2)
O1 C3 1.424(2)
O1 C25 1.427(2)
C1 C10 1.515(2)
C1 C2 1.534(2)
C2 C3 1.510(2)
C3 C4 1.529(2)
C4 C5 1.535(2)
C5 C10 1.517(2)
C5 C6 1.540(2)
C6 C20 1.475(3)
C6 C7 1.549(2)
C7 C19 1.473(3)
C7 C8 1.538(2)
C8 C14 1.523(2)
C8 C9 1.535(2)
C9 C10 1.345(2)
C9 C11 1.524(2)
C11 C12 1.532(2)
C12 C13 1.517(2)
C13 C14 1.530(2)
C13 C17 1.530(2)
C13 C18 1.540(2)
C14 C15 1.539(2)
C15 C16 1.551(3)
C16 C17 1.549(2)
C19 N1 1.152(2)
C20 N2 1.149(3)
C21 C24 1.514(3)
C21 C23 1.517(3)
C21 C22 1.518(3)
C25 C26 1.519(3)

loop_
_cod_related_entry_id
_cod_related_entry_database
_cod_related_entry_code
1 ChemSpider 21199625
